data_7032828
loop_
_publ_author_name
'Matson, Ellen M.'
'Gordon, Zachary'
'Lin, Benjamin'
'Nilges, Mark J.'
'Fout, Alison R.'

_publ_section_title
;
 Meridional vs. facial coordination geometries of a dipodal ligand
 framework featuring a secondary coordination sphere.
;
_journal_issue 45
_journal_name_full 'Dalton transactions (Cambridge, England : 2003)'
_journal_page_first 16992
_journal_page_last 16995
_journal_paper_doi 10.1039/c4dt02327g
_journal_volume 43
_journal_year 2014
_chemical_formula_sum 'C41 H55 F6 Fe N7 O7 S2'
_chemical_formula_weight 991.89
_chemical_name_systematic
; 
 ? 
;
_space_group_IT_number 19
_symmetry_cell_setting orthorhombic
_symmetry_space_group_name_Hall 'P 2ac 2ab'
_symmetry_space_group_name_H-M 'P 21 21 21'
_atom_sites_solution_hydrogens geom
_atom_sites_solution_primary direct
_atom_sites_solution_secondary difmap
_audit_creation_method SHELXL-97
_cell_angle_alpha 90.00
_cell_angle_beta 90.00
_cell_angle_gamma 90.00
_cell_formula_units_Z 4
_cell_length_a 13.3678(5)
_cell_length_b 17.3124(7)
_cell_length_c 20.3828(8)
_cell_measurement_reflns_used 23790
_cell_measurement_temperature 173(2)
_cell_volume 4717.2(3)
_computing_cell_refinement 'SAINT V8.34A (Bruker, 2005)'
_computing_data_collection 'APEX2 V2013.10-0 (Bruker, 2013)'
_computing_data_reduction
; 
SAINT V8.34A, XPREP v2013/3, SADABS V2012/1, TWINABS V2012/1 
(Bruker, 2012 & 2013) 
;
_computing_molecular_graphics 'SHELX-2013-4 (Sheldrick, 2013)'
_computing_publication_material 'XCIF V2013-1 (Bruker, 2013)'
_computing_structure_refinement 'SHELX-2013-4 (Sheldrick, 2013)'
_computing_structure_solution 'SHELX-2013-4 (Sheldrick, 2013)'
_diffrn_ambient_temperature 173(2)
_diffrn_measured_fraction_theta_full 0.995
_diffrn_measured_fraction_theta_max 0.995
_diffrn_measurement_device_type 'Bruker D8 Venture/Photon 100'
_diffrn_measurement_method 'profile data from \f and \w scans'
_diffrn_radiation_monochromator graphite
_diffrn_radiation_source 'fine-focus sealed tube'
_diffrn_radiation_type MoK\a
_diffrn_radiation_wavelength 0.71073
_diffrn_reflns_av_R_equivalents 0.0240
_diffrn_reflns_av_sigmaI/netI 0.0316
_diffrn_reflns_limit_h_max 17
_diffrn_reflns_limit_h_min -17
_diffrn_reflns_limit_k_max 18
_diffrn_reflns_limit_k_min -22
_diffrn_reflns_limit_l_max 18
_diffrn_reflns_limit_l_min -26
_diffrn_reflns_number 23748
_diffrn_reflns_theta_full 27.14
_diffrn_reflns_theta_max 27.14
_diffrn_reflns_theta_min 1.54
_exptl_absorpt_coefficient_mu 0.486
_exptl_absorpt_correction_T_max 0.8256
_exptl_absorpt_correction_T_min 0.6962
_exptl_absorpt_correction_type integration
_exptl_absorpt_process_details 'SHELXTL/XPREP V2013/3 (Bruker, 2013)'
_exptl_crystal_density_diffrn 1.397
_exptl_crystal_density_method 'not measured'
_exptl_crystal_F_000 2072
_exptl_crystal_size_max 0.80
_exptl_crystal_size_mid 0.62
_exptl_crystal_size_min 0.41
_refine_diff_density_max 0.714
_refine_diff_density_min -0.380
_refine_diff_density_rms 0.046
_refine_ls_abs_structure_details 'Flack H D (1983), Acta Cryst. A39, 876-881'
_refine_ls_abs_structure_Flack -0.006(12)
_refine_ls_extinction_method none
_refine_ls_goodness_of_fit_ref 1.011
_refine_ls_hydrogen_treatment mixed
_refine_ls_matrix_type full
_refine_ls_number_parameters 869
_refine_ls_number_reflns 10338
_refine_ls_number_restraints 1027
_refine_ls_restrained_S_all 1.080
_refine_ls_R_factor_all 0.0419
_refine_ls_R_factor_gt 0.0361
_refine_ls_shift/su_max 0.001
_refine_ls_shift/su_mean 0.000
_refine_ls_structure_factor_coef Fsqd
_refine_ls_weighting_details 'calc w=1/[\s^2^(Fo^2^)+(0.0560P)^2^+1.2327P] where P=(Fo^2^+2Fc^2^)/3'
_refine_ls_weighting_scheme calc
_refine_ls_wR_factor_gt 0.0933
_refine_ls_wR_factor_ref 0.0971
_reflns_number_gt 9348
_reflns_number_total 10338
_reflns_threshold_expression >2sigma(I)
_cod_data_source_file c4dt02327g2.cif
_cod_data_source_block cm99eas
_cod_depositor_comments 'Adding full bibliography for 7032823--7032828.cif.'
_cod_database_code 7032828

loop_
_symmetry_equiv_pos_as_xyz
'x, y, z'
'-x+1/2, -y, z+1/2'
'-x, y+1/2, -z+1/2'
'x+1/2, -y+1/2, -z'

loop_
_atom_site_label
_atom_site_type_symbol
_atom_site_fract_x
_atom_site_fract_y
_atom_site_fract_z
_atom_site_U_iso_or_equiv
_atom_site_adp_type
_atom_site_occupancy
_atom_site_symmetry_multiplicity
_atom_site_calc_flag
_atom_site_refinement_flags
_atom_site_disorder_assembly
_atom_site_disorder_group
Fe1 Fe 0.30324(2) 0.581492(18) 0.828276(16) 0.02749(8) Uani 1 1 d D . .
N1 N 0.41646(14) 0.58010(13) 0.74533(10) 0.0326(4) Uani 1 1 d . C .
N2 N 0.34083(14) 0.46172(11) 0.81808(10) 0.0297(4) Uani 1 1 d . A .
N3 N 0.17901(15) 0.31729(12) 0.89286(11) 0.0337(5) Uani 1 1 d D . .
H3 H 0.197(3) 0.279(2) 0.8835(17) 0.051 Uiso 1 1 d . . .
N4 N 0.21114(15) 0.60003(12) 0.74588(10) 0.0349(5) Uani 1 1 d . B .
N5 N -0.05137(19) 0.65140(18) 0.77151(13) 0.0488(6) Uani 1 1 d D . .
H5 H -0.081(3) 0.625(2) 0.741(2) 0.073 Uiso 1 1 d . . .
C1 C 0.4701(2) 0.65301(16) 0.73363(15) 0.0421(6) Uani 1 1 d . . .
H1A H 0.5220 0.6448 0.7004 0.063 Uiso 1 1 calc R C .
H1B H 0.5012 0.6705 0.7746 0.063 Uiso 1 1 calc R . .
H1C H 0.4229 0.6923 0.7181 0.063 Uiso 1 1 calc R . .
C2 C 0.48762(18) 0.51761(15) 0.76451(14) 0.0355(5) Uani 1 1 d . . .
H2A H 0.5291 0.5025 0.7264 0.043 Uiso 1 1 calc R C .
H2B H 0.5326 0.5361 0.7997 0.043 Uiso 1 1 calc R . .
C3 C 0.42851(17) 0.45016(14) 0.78802(13) 0.0315(5) Uani 1 1 d . A .
C4 C 0.45190(19) 0.37093(15) 0.78489(14) 0.0369(6) Uani 1 1 d . . .
H4A H 0.5097 0.3485 0.7655 0.044 Uiso 1 1 calc R C .
C5 C 0.37517(18) 0.33231(14) 0.81526(13) 0.0360(6) Uani 1 1 d . A .
H5A H 0.3694 0.2781 0.8211 0.043 Uiso 1 1 calc R . .
C6 C 0.30652(17) 0.38911(12) 0.83605(11) 0.0289(4) Uani 1 1 d . . .
C7 C 0.21759(16) 0.38153(14) 0.87118(12) 0.0297(5) Uani 1 1 d . A .
H7A H 0.1816 0.4277 0.8802 0.036 Uiso 1 1 calc R . .
C8 C 0.0921(7) 0.3133(9) 0.9365(6) 0.0328(18) Uani 0.52(4) 1 d PDU A 1
H8A H 0.0636 0.3664 0.9408 0.039 Uiso 0.52(4) 1 calc PR A 1
C9 C 0.0155(11) 0.2630(10) 0.9018(6) 0.042(2) Uani 0.52(4) 1 d PDU A 1
H9A H 0.0444 0.2112 0.8937 0.051 Uiso 0.52(4) 1 calc PR A 1
H9B H -0.0015 0.2863 0.8589 0.051 Uiso 0.52(4) 1 calc PR A 1
C10 C -0.0799(9) 0.2548(9) 0.9434(8) 0.048(2) Uani 0.52(4) 1 d PDU A 1
H10A H -0.1123 0.3060 0.9482 0.058 Uiso 0.52(4) 1 calc PR A 1
H10B H -0.1276 0.2199 0.9209 0.058 Uiso 0.52(4) 1 calc PR A 1
C11 C -0.0550(11) 0.2224(7) 1.0112(8) 0.050(2) Uani 0.52(4) 1 d PDU A 1
H11A H -0.1169 0.2192 1.0378 0.060 Uiso 0.52(4) 1 calc PR A 1
H11B H -0.0278 0.1695 1.0065 0.060 Uiso 0.52(4) 1 calc PR A 1
C12 C 0.0201(12) 0.2722(11) 1.0461(6) 0.049(2) Uani 0.52(4) 1 d PDU A 1
H12A H 0.0378 0.2480 1.0885 0.059 Uiso 0.52(4) 1 calc PR A 1
H12B H -0.0101 0.3233 1.0553 0.059 Uiso 0.52(4) 1 calc PR A 1
C13 C 0.1152(10) 0.2833(11) 1.0052(7) 0.042(2) Uani 0.52(4) 1 d PDU A 1
H13A H 0.1599 0.3203 1.0278 0.050 Uiso 0.52(4) 1 calc PR A 1
H13B H 0.1509 0.2334 1.0018 0.050 Uiso 0.52(4) 1 calc PR A 1
C8B C 0.0879(8) 0.3110(10) 0.9325(7) 0.035(2) Uani 0.48(4) 1 d PDU A 2
H8B H 0.0532 0.3622 0.9330 0.042 Uiso 0.48(4) 1 calc PR A 2
C9B C 0.0150(11) 0.2496(10) 0.9090(6) 0.040(2) Uani 0.48(4) 1 d PDU A 2
H9C H 0.0505 0.1997 0.9042 0.048 Uiso 0.48(4) 1 calc PR A 2
H9D H -0.0120 0.2644 0.8656 0.048 Uiso 0.48(4) 1 calc PR A 2
C10B C -0.0715(10) 0.2403(10) 0.9580(9) 0.049(2) Uani 0.48(4) 1 d PDU A 2
H10C H -0.1113 0.2885 0.9593 0.058 Uiso 0.48(4) 1 calc PR A 2
H10D H -0.1160 0.1980 0.9433 0.058 Uiso 0.48(4) 1 calc PR A 2
C11B C -0.0322(14) 0.2223(8) 1.0266(8) 0.050(2) Uani 0.48(4) 1 d PDU A 2
H11C H -0.0891 0.2186 1.0575 0.061 Uiso 0.48(4) 1 calc PR A 2
H11D H 0.0024 0.1717 1.0260 0.061 Uiso 0.48(4) 1 calc PR A 2
C12B C 0.0391(14) 0.2837(10) 1.0499(6) 0.043(2) Uani 0.48(4) 1 d PDU A 2
H12C H 0.0655 0.2694 1.0936 0.052 Uiso 0.48(4) 1 calc PR A 2
H12D H 0.0031 0.3334 1.0541 0.052 Uiso 0.48(4) 1 calc PR A 2
C13B C 0.1265(10) 0.2932(11) 1.0015(8) 0.040(2) Uani 0.48(4) 1 d PDU A 2
H13C H 0.1705 0.3357 1.0165 0.047 Uiso 0.48(4) 1 calc PR A 2
H13D H 0.1666 0.2451 1.0006 0.047 Uiso 0.48(4) 1 calc PR A 2
C14 C 0.36082(19) 0.55600(16) 0.68575(13) 0.0387(6) Uani 1 1 d . . .
H14A H 0.3684 0.4996 0.6797 0.046 Uiso 1 1 calc R C .
H14B H 0.3901 0.5819 0.6469 0.046 Uiso 1 1 calc R . .
C15 C 0.25220(19) 0.57531(15) 0.68992(12) 0.0350(5) Uani 1 1 d . B .
C16 C 0.1806(2) 0.56690(19) 0.63999(14) 0.0467(7) Uani 1 1 d . . .
H16 H 0.1922 0.5498 0.5964 0.056 Uiso 1 1 calc R C .
C17 C 0.0911(2) 0.58828(19) 0.66672(14) 0.0479(6) Uani 1 1 d . B .
H17 H 0.0282 0.5888 0.6450 0.057 Uiso 1 1 calc R . .
C18 C 0.10901(19) 0.60940(16) 0.73237(13) 0.0373(6) Uani 1 1 d . . .
C19 C 0.0451(2) 0.64040(18) 0.77890(14) 0.0432(6) Uani 1 1 d . B .
H19 H 0.0736 0.6550 0.8198 0.052 Uiso 1 1 calc R . .
C20 C -0.1172(9) 0.6862(7) 0.8219(5) 0.0504(19) Uani 0.517(17) 1 d PDU B 1
H20A H -0.0745 0.7201 0.8500 0.060 Uiso 0.517(17) 1 calc PR B 1
C21 C -0.1977(9) 0.7375(7) 0.7911(4) 0.059(2) Uani 0.517(17) 1 d PDU B 1
H21A H -0.2410 0.7061 0.7621 0.071 Uiso 0.517(17) 1 calc PR B 1
H21B H -0.1658 0.7782 0.7643 0.071 Uiso 0.517(17) 1 calc PR B 1
C22 C -0.2613(9) 0.7746(7) 0.8453(5) 0.061(2) Uani 0.517(17) 1 d PDU B 1
H22A H -0.2189 0.8097 0.8717 0.073 Uiso 0.517(17) 1 calc PR B 1
H22B H -0.3151 0.8059 0.8250 0.073 Uiso 0.517(17) 1 calc PR B 1
C23 C -0.3073(6) 0.7141(8) 0.8897(5) 0.059(2) Uani 0.517(17) 1 d PDU B 1
H23A H -0.3452 0.7399 0.9252 0.071 Uiso 0.517(17) 1 calc PR B 1
H23B H -0.3548 0.6822 0.8641 0.071 Uiso 0.517(17) 1 calc PR B 1
C24 C -0.2299(8) 0.6641(6) 0.9186(5) 0.066(2) Uani 0.517(17) 1 d PDU B 1
H24A H -0.2625 0.6229 0.9446 0.079 Uiso 0.517(17) 1 calc PR B 1
H24B H -0.1877 0.6950 0.9486 0.079 Uiso 0.517(17) 1 calc PR B 1
C25 C -0.1627(8) 0.6266(6) 0.8656(5) 0.061(2) Uani 0.517(17) 1 d PDU B 1
H25A H -0.1089 0.5966 0.8871 0.073 Uiso 0.517(17) 1 calc PR B 1
H25B H -0.2032 0.5905 0.8389 0.073 Uiso 0.517(17) 1 calc PR B 1
C20B C -0.1133(9) 0.6890(7) 0.8223(5) 0.050(2) Uani 0.483(17) 1 d PDU B 2
H20B H -0.0689 0.7099 0.8576 0.060 Uiso 0.483(17) 1 calc PR B 2
C21B C -0.1683(9) 0.7555(7) 0.7892(5) 0.057(2) Uani 0.483(17) 1 d PDU B 2
H21C H -0.2093 0.7354 0.7525 0.069 Uiso 0.483(17) 1 calc PR B 2
H21D H -0.1192 0.7926 0.7709 0.069 Uiso 0.483(17) 1 calc PR B 2
C22B C -0.2359(8) 0.7970(7) 0.8387(6) 0.062(2) Uani 0.483(17) 1 d PDU B 2
H22C H -0.1943 0.8220 0.8728 0.074 Uiso 0.483(17) 1 calc PR B 2
H22D H -0.2749 0.8376 0.8160 0.074 Uiso 0.483(17) 1 calc PR B 2
C23B C -0.3072(7) 0.7395(7) 0.8709(7) 0.058(2) Uani 0.483(17) 1 d PDU B 2
H23C H -0.3462 0.7665 0.9052 0.069 Uiso 0.483(17) 1 calc PR B 2
H23D H -0.3549 0.7202 0.8375 0.069 Uiso 0.483(17) 1 calc PR B 2
C24B C -0.2549(10) 0.6737(7) 0.9004(6) 0.074(2) Uani 0.483(17) 1 d PDU B 2
H24C H -0.3049 0.6363 0.9170 0.089 Uiso 0.483(17) 1 calc PR B 2
H24D H -0.2152 0.6921 0.9383 0.089 Uiso 0.483(17) 1 calc PR B 2
C25B C -0.1843(9) 0.6319(7) 0.8514(6) 0.067(2) Uani 0.483(17) 1 d PDU B 2
H25C H -0.1465 0.5909 0.8745 0.081 Uiso 0.483(17) 1 calc PR B 2
H25D H -0.2243 0.6074 0.8162 0.081 Uiso 0.483(17) 1 calc PR B 2
N6 N 0.32101(16) 0.70420(11) 0.85173(11) 0.0346(5) Uani 1 1 d . C .
N7 N 0.40607(15) 0.58534(13) 0.91300(10) 0.0340(4) Uani 1 1 d . C .
C30 C 0.2798(2) 0.76205(16) 0.81809(14) 0.0429(6) Uani 1 1 d . . .
H30 H 0.2337 0.7497 0.7842 0.052 Uiso 1 1 calc R C .
C31 C 0.3005(2) 0.83905(16) 0.82974(16) 0.0504(7) Uani 1 1 d . C .
H31 H 0.2687 0.8786 0.8050 0.060 Uiso 1 1 calc R . .
C32 C 0.3682(2) 0.85675(16) 0.87800(17) 0.0512(7) Uani 1 1 d . . .
H32 H 0.3856 0.9090 0.8865 0.061 Uiso 1 1 calc R C .
C33 C 0.4109(2) 0.79799(16) 0.91413(16) 0.0453(7) Uani 1 1 d . C .
H33 H 0.4572 0.8096 0.9481 0.054 Uiso 1 1 calc R . .
C34 C 0.38564(18) 0.72150(15) 0.90055(13) 0.0342(5) Uani 1 1 d . . .
C35 C 0.42695(19) 0.65567(15) 0.93763(13) 0.0359(5) Uani 1 1 d . C .
C36 C 0.4831(2) 0.66560(18) 0.99389(16) 0.0483(7) Uani 1 1 d . . .
H36 H 0.5005 0.7159 1.0087 0.058 Uiso 1 1 calc R C .
C37 C 0.5136(3) 0.6006(2) 1.02836(17) 0.0602(9) Uani 1 1 d . C .
H37 H 0.5500 0.6057 1.0682 0.072 Uiso 1 1 calc R . .
C38 C 0.4901(3) 0.5288(2) 1.00391(17) 0.0546(8) Uani 1 1 d . . .
H38 H 0.5102 0.4834 1.0266 0.066 Uiso 1 1 calc R C .
C39 C 0.4375(2) 0.52341(17) 0.94645(15) 0.0446(6) Uani 1 1 d . C .
H39 H 0.4227 0.4735 0.9296 0.053 Uiso 1 1 calc R . .
O1 O 0.1760(5) 0.5699(4) 0.8962(3) 0.0360(13) Uani 0.782(3) 1 d PDU C 1
S1 S 0.14841(8) 0.61224(5) 0.95678(4) 0.0374(3) Uani 0.782(3) 1 d PDU C 1
O2 O 0.0771(3) 0.6683(2) 0.9460(3) 0.0551(13) Uani 0.782(3) 1 d PDU C 1
O3 O 0.2311(5) 0.6231(4) 1.0077(3) 0.102(2) Uani 0.782(3) 1 d PU C 1
C40 C 0.0977(5) 0.5400(3) 1.0063(3) 0.0692(16) Uani 0.782(3) 1 d PDU C 1
F1 F 0.0753(4) 0.5674(3) 1.06542(17) 0.0848(13) Uani 0.782(3) 1 d PDU C 1
F2 F 0.1635(4) 0.4819(3) 1.0160(2) 0.0767(13) Uani 0.782(3) 1 d PDU C 1
F3 F 0.0121(3) 0.5105(2) 0.9676(3) 0.0971(12) Uani 0.782(3) 1 d PDU C 1
O1B O 0.1864(18) 0.5648(12) 0.9033(13) 0.031(3) Uani 0.218(3) 1 d PDU C 2
S1B S 0.0965(2) 0.5829(2) 0.93879(15) 0.0359(11) Uani 0.218(3) 1 d PDU C 2
O2B O 0.0504(10) 0.6527(6) 0.9424(8) 0.032(3) Uani 0.218(3) 1 d PDU C 2
O3B O 0.2245(10) 0.6506(7) 0.9921(6) 0.036(2) Uani 0.218(3) 1 d PU C 2
C40B C 0.070(2) 0.5180(13) 0.9992(10) 0.072(4) Uani 0.218(3) 1 d PDU C 2
F1B F 0.0321(8) 0.5579(8) 1.0529(6) 0.055(3) Uani 0.218(3) 1 d PDU C 2
F2B F 0.1249(10) 0.4713(9) 1.0146(8) 0.056(3) Uani 0.218(3) 1 d PDU C 2
F3B F -0.0235(18) 0.4852(14) 0.9637(15) 0.172(7) Uani 0.218(3) 1 d PDU C 2
S2 S 0.25407(5) 0.09136(4) 0.86555(3) 0.03851(15) Uani 1 1 d D . .
O4 O 0.2899(10) 0.1683(4) 0.8775(11) 0.053(2) Uani 0.67(5) 1 d PDU D 1
O5 O 0.3152(11) 0.0434(6) 0.8253(9) 0.060(2) Uani 0.67(5) 1 d PDU D 1
O6 O 0.1492(4) 0.0884(8) 0.8504(7) 0.055(2) Uani 0.67(5) 1 d PDU D 1
O4B O 0.274(2) 0.1725(7) 0.871(2) 0.054(5) Uani 0.33(5) 1 d PDU D 2
O5B O 0.3379(18) 0.0454(12) 0.8467(18) 0.056(5) Uani 0.33(5) 1 d PDU D 2
O6B O 0.1606(16) 0.073(2) 0.8369(18) 0.078(5) Uani 0.33(5) 1 d PDU D 2
C50 C 0.2534(2) 0.05197(17) 0.94760(18) 0.0572(8) Uani 1 1 d D D .
F4 F 0.2178(9) -0.0193(3) 0.9457(6) 0.0648(19) Uani 0.61(3) 1 d PDU D 1
F5 F 0.2038(11) 0.0936(5) 0.9904(5) 0.085(2) Uani 0.61(3) 1 d PDU D 1
F6 F 0.3485(5) 0.0470(6) 0.9665(8) 0.096(3) Uani 0.61(3) 1 d PDU D 1
F4B F 0.2390(14) -0.0236(4) 0.9528(12) 0.076(4) Uani 0.39(3) 1 d PDU D 2
F5B F 0.1746(12) 0.0860(8) 0.9787(8) 0.067(3) Uani 0.39(3) 1 d PDU D 2
F6B F 0.3319(11) 0.0690(13) 0.9857(7) 0.095(4) Uani 0.39(3) 1 d PDU D 2
C51 C 0.9979(10) 0.3979(7) 0.7347(7) 0.125(4) Uani 0.632(16) 1 d PDU E 1
H51A H 0.9672 0.3714 0.6973 0.187 Uiso 0.632(16) 1 calc PR E 1
H51B H 1.0340 0.3603 0.7618 0.187 Uiso 0.632(16) 1 calc PR E 1
H51C H 1.0447 0.4372 0.7187 0.187 Uiso 0.632(16) 1 calc PR E 1
C52 C 0.9194(9) 0.4351(7) 0.7743(6) 0.097(3) Uani 0.632(16) 1 d PDU E 1
H52A H 0.9505 0.4613 0.8123 0.116 Uiso 0.632(16) 1 calc PR E 1
H52B H 0.8852 0.4748 0.7474 0.116 Uiso 0.632(16) 1 calc PR E 1
O50 O 0.8484(11) 0.3810(9) 0.7969(7) 0.0836(19) Uani 0.632(16) 1 d PDU E 1
C53 C 0.7747(7) 0.4172(7) 0.8375(5) 0.091(2) Uani 0.632(16) 1 d PDU E 1
H53A H 0.8071 0.4391 0.8770 0.109 Uiso 0.632(16) 1 calc PR E 1
H53B H 0.7424 0.4599 0.8131 0.109 Uiso 0.632(16) 1 calc PR E 1
C54 C 0.7011(7) 0.3617(7) 0.8565(5) 0.093(3) Uani 0.632(16) 1 d PDU E 1
H54A H 0.6370 0.3746 0.8359 0.140 Uiso 0.632(16) 1 calc PR E 1
H54B H 0.6936 0.3624 0.9044 0.140 Uiso 0.632(16) 1 calc PR E 1
H54C H 0.7222 0.3101 0.8424 0.140 Uiso 0.632(16) 1 calc PR E 1
C51B C 0.9587(11) 0.4021(7) 0.7085(8) 0.102(4) Uani 0.368(16) 1 d PRDU E 2
H51D H 0.8990 0.3760 0.6915 0.153 Uiso 0.368(16) 1 calc PR E 2
H51E H 1.0168 0.3680 0.7038 0.153 Uiso 0.368(16) 1 calc PR E 2
H51F H 0.9701 0.4498 0.6838 0.153 Uiso 0.368(16) 1 calc PR E 2
C52B C 0.9438(16) 0.4207(14) 0.7784(9) 0.097(3) Uani 0.368(16) 1 d PDU E 2
H52C H 1.0016 0.4051 0.8058 0.117 Uiso 0.368(16) 1 calc PR E 2
H52D H 0.9288 0.4761 0.7855 0.117 Uiso 0.368(16) 1 calc PR E 2
O50B O 0.856(2) 0.3716(17) 0.7893(14) 0.089(3) Uani 0.368(16) 1 d PDU E 2
C53B C 0.7998(14) 0.3889(12) 0.8456(9) 0.091(3) Uani 0.368(16) 1 d PDU E 2
H53C H 0.7689 0.4405 0.8404 0.109 Uiso 0.368(16) 1 calc PR E 2
H53D H 0.8448 0.3909 0.8842 0.109 Uiso 0.368(16) 1 calc PR E 2
C54B C 0.7207(14) 0.3314(12) 0.8576(10) 0.087(5) Uani 0.368(16) 1 d PDU E 2
H54D H 0.6893 0.3171 0.8158 0.131 Uiso 0.368(16) 1 calc PR E 2
H54E H 0.6701 0.3534 0.8869 0.131 Uiso 0.368(16) 1 calc PR E 2
H54F H 0.7499 0.2853 0.8779 0.131 Uiso 0.368(16) 1 calc PR E 2

loop_
_atom_site_aniso_label
_atom_site_aniso_U_11
_atom_site_aniso_U_22
_atom_site_aniso_U_33
_atom_site_aniso_U_23
_atom_site_aniso_U_13
_atom_site_aniso_U_12
Fe1 0.02843(14) 0.02405(15) 0.02999(17) -0.00110(13) 0.00086(13) 0.00049(13)
N1 0.0327(9) 0.0289(10) 0.0363(11) 0.0028(9) 0.0059(8) -0.0015(9)
N2 0.0276(9) 0.0271(9) 0.0345(11) -0.0005(8) 0.0044(8) -0.0017(7)
N3 0.0313(10) 0.0261(10) 0.0436(12) -0.0017(9) 0.0100(9) 0.0006(8)
N4 0.0343(10) 0.0389(12) 0.0315(11) 0.0018(8) 0.0007(8) 0.0027(8)
N5 0.0386(12) 0.0675(17) 0.0402(14) -0.0073(12) -0.0028(10) 0.0122(12)
C1 0.0431(14) 0.0325(14) 0.0505(17) 0.0046(12) 0.0115(12) -0.0067(11)
C2 0.0283(11) 0.0348(13) 0.0433(15) 0.0052(11) 0.0063(10) -0.0019(10)
C3 0.0284(11) 0.0296(12) 0.0365(13) -0.0020(10) 0.0038(10) -0.0009(9)
C4 0.0347(12) 0.0303(13) 0.0458(15) -0.0003(11) 0.0079(11) 0.0048(10)
C5 0.0358(12) 0.0257(11) 0.0465(16) -0.0001(10) 0.0046(11) 0.0022(9)
C6 0.0307(10) 0.0240(10) 0.0320(12) 0.0007(9) 0.0007(10) -0.0008(9)
C7 0.0317(11) 0.0274(11) 0.0299(12) -0.0035(9) 0.0005(9) -0.0001(8)
C8 0.030(3) 0.029(3) 0.039(3) -0.006(3) 0.006(3) -0.005(3)
C9 0.037(3) 0.042(5) 0.047(3) 0.000(3) 0.016(3) -0.004(3)
C10 0.040(3) 0.048(4) 0.055(5) -0.001(3) 0.012(3) -0.008(3)
C11 0.041(4) 0.051(3) 0.057(5) 0.001(4) 0.015(4) -0.007(3)
C12 0.044(4) 0.052(5) 0.051(4) 0.003(3) 0.021(3) -0.007(3)
C13 0.048(4) 0.037(4) 0.041(3) 0.006(3) 0.010(3) -0.004(3)
C8B 0.036(4) 0.029(4) 0.039(4) 0.003(3) 0.014(3) 0.002(3)
C9B 0.035(3) 0.037(4) 0.047(4) -0.006(3) 0.010(3) -0.016(3)
C10B 0.040(3) 0.049(4) 0.057(5) -0.001(4) 0.021(3) -0.009(3)
C11B 0.053(5) 0.052(4) 0.047(5) 0.007(3) 0.020(4) -0.005(4)
C12B 0.052(5) 0.039(4) 0.040(3) -0.002(3) 0.016(3) -0.002(4)
C13B 0.047(4) 0.033(4) 0.039(4) 0.000(3) 0.017(3) -0.003(3)
C14 0.0384(13) 0.0449(14) 0.0329(14) 0.0000(10) 0.0064(10) 0.0020(11)
C15 0.0404(12) 0.0353(12) 0.0291(12) 0.0039(10) 0.0037(10) 0.0011(11)
C16 0.0469(15) 0.0636(19) 0.0297(14) -0.0020(12) -0.0006(11) 0.0082(13)
C17 0.0439(13) 0.0616(18) 0.0381(15) 0.0000(15) -0.0068(12) 0.0091(13)
C18 0.0353(12) 0.0421(14) 0.0346(14) 0.0023(11) -0.0040(10) 0.0051(10)
C19 0.0401(13) 0.0498(16) 0.0396(15) 0.0000(12) -0.0055(11) 0.0077(12)
C20 0.038(3) 0.074(4) 0.039(3) -0.007(3) -0.001(3) 0.015(3)
C21 0.050(4) 0.074(4) 0.053(3) 0.001(3) 0.002(3) 0.020(3)
C22 0.059(4) 0.071(4) 0.052(4) -0.003(3) 0.007(3) 0.022(4)
C23 0.048(3) 0.075(4) 0.055(4) -0.001(3) 0.004(3) 0.011(3)
C24 0.054(4) 0.087(4) 0.056(4) 0.010(3) 0.008(3) 0.013(3)
C25 0.054(4) 0.075(3) 0.054(4) 0.005(3) 0.000(3) 0.014(3)
C20B 0.037(3) 0.072(4) 0.040(3) -0.005(3) -0.001(3) 0.013(3)
C21B 0.048(4) 0.068(4) 0.056(3) -0.013(3) -0.001(3) 0.008(3)
C22B 0.050(4) 0.073(4) 0.062(4) -0.019(4) -0.004(3) 0.017(3)
C23B 0.044(3) 0.070(5) 0.060(4) -0.011(4) 0.004(3) 0.016(3)
C24B 0.063(4) 0.093(4) 0.066(4) 0.004(4) 0.012(4) 0.016(4)
C25B 0.055(4) 0.084(4) 0.062(4) 0.003(3) 0.002(3) 0.020(3)
N6 0.0397(11) 0.0258(10) 0.0382(12) -0.0023(8) 0.0026(9) 0.0011(8)
N7 0.0334(9) 0.0299(10) 0.0387(11) -0.0013(9) -0.0018(8) -0.0017(9)
C30 0.0522(16) 0.0360(13) 0.0406(16) 0.0014(11) -0.0019(12) 0.0077(11)
C31 0.0648(17) 0.0310(12) 0.0552(17) 0.0015(12) 0.0019(17) 0.0093(13)
C32 0.0619(18) 0.0285(13) 0.063(2) -0.0081(13) 0.0013(16) -0.0013(13)
C33 0.0469(15) 0.0357(14) 0.0532(18) -0.0086(12) -0.0034(13) -0.0026(12)
C34 0.0330(12) 0.0311(12) 0.0385(14) -0.0043(10) 0.0021(10) -0.0011(10)
C35 0.0325(12) 0.0357(13) 0.0395(15) -0.0026(11) 0.0018(10) -0.0027(10)
C36 0.0506(16) 0.0423(16) 0.0521(18) -0.0072(13) -0.0121(14) -0.0042(13)
C37 0.0643(19) 0.065(2) 0.0510(19) 0.0026(16) -0.0250(16) 0.0001(16)
C38 0.0630(19) 0.0488(18) 0.0521(19) 0.0124(14) -0.0166(15) 0.0028(14)
C39 0.0471(15) 0.0371(14) 0.0495(17) 0.0051(12) -0.0063(13) 0.0016(12)
O1 0.037(2) 0.0407(18) 0.031(2) -0.0021(13) 0.0047(18) 0.0069(13)
S1 0.0423(6) 0.0386(5) 0.0314(5) -0.0071(3) 0.0072(4) 0.0020(4)
O2 0.076(3) 0.0397(17) 0.050(2) -0.0003(16) 0.008(2) 0.0138(18)
O3 0.071(2) 0.129(4) 0.107(4) -0.070(3) 0.003(3) -0.007(3)
C40 0.101(3) 0.054(2) 0.053(2) 0.008(2) 0.029(2) 0.026(2)
F1 0.128(3) 0.085(2) 0.0416(16) 0.0149(16) 0.0289(19) 0.042(3)
F2 0.111(3) 0.061(2) 0.0582(18) 0.0137(16) 0.003(2) 0.042(2)
F3 0.0596(17) 0.087(2) 0.144(3) -0.020(2) 0.013(2) -0.0297(16)
O1B 0.033(4) 0.034(4) 0.027(4) -0.001(3) 0.000(4) 0.002(3)
S1B 0.0339(16) 0.0429(17) 0.0310(15) 0.0047(13) 0.0012(12) 0.0078(14)
O2B 0.037(4) 0.032(4) 0.027(4) -0.003(4) 0.000(3) 0.018(4)
O3B 0.032(4) 0.044(4) 0.032(4) -0.011(3) 0.010(3) -0.010(3)
C40B 0.077(5) 0.075(5) 0.066(5) -0.001(4) 0.008(4) 0.010(4)
F1B 0.058(4) 0.058(4) 0.048(4) -0.007(3) 0.025(4) -0.003(4)
F2B 0.071(5) 0.046(4) 0.051(5) 0.000(3) 0.009(4) 0.003(4)
F3B 0.168(8) 0.173(8) 0.174(8) -0.001(5) -0.001(5) 0.000(5)
S2 0.0350(3) 0.0315(3) 0.0489(4) 0.0035(3) 0.0065(3) 0.0031(3)
O4 0.040(3) 0.030(3) 0.090(5) 0.010(3) -0.007(3) 0.000(2)
O5 0.065(4) 0.054(3) 0.061(5) 0.004(3) 0.027(4) 0.014(2)
O6 0.038(3) 0.065(4) 0.063(5) -0.010(3) -0.0123(19) 0.004(2)
O4B 0.053(9) 0.030(5) 0.080(10) 0.023(5) 0.010(9) 0.011(4)
O5B 0.074(7) 0.037(5) 0.056(10) 0.015(5) 0.025(7) 0.018(5)
O6B 0.096(10) 0.076(11) 0.063(10) -0.008(7) -0.021(8) -0.014(7)
C50 0.067(2) 0.0424(16) 0.062(2) 0.0079(15) 0.0004(17) 0.0013(16)
F4 0.073(4) 0.031(2) 0.091(4) 0.023(2) 0.034(3) 0.0042(19)
F5 0.142(5) 0.062(3) 0.050(3) -0.011(2) -0.006(4) 0.007(4)
F6 0.102(3) 0.081(4) 0.105(6) 0.014(4) -0.059(3) 0.014(3)
F4B 0.082(6) 0.055(5) 0.092(6) 0.022(4) 0.013(5) 0.013(4)
F5B 0.090(5) 0.060(4) 0.050(5) -0.013(3) 0.034(4) -0.007(4)
F6B 0.114(6) 0.103(8) 0.067(5) 0.009(5) -0.037(4) -0.014(5)
C51 0.126(6) 0.127(6) 0.121(7) 0.030(5) 0.019(6) 0.011(5)
C52 0.106(5) 0.089(5) 0.095(4) 0.025(4) -0.002(4) -0.012(4)
O50 0.081(3) 0.091(4) 0.079(4) 0.013(3) -0.005(3) -0.010(3)
C53 0.106(4) 0.097(5) 0.071(4) -0.001(4) -0.005(3) 0.006(4)
C54 0.083(5) 0.122(7) 0.075(5) 0.000(5) -0.017(4) -0.003(5)
C51B 0.087(7) 0.110(7) 0.110(8) 0.009(7) -0.006(6) 0.002(6)
C52B 0.103(6) 0.094(6) 0.095(5) 0.019(5) 0.003(5) -0.001(5)
O50B 0.093(5) 0.091(5) 0.084(4) 0.015(4) -0.003(4) -0.007(4)
C53B 0.100(5) 0.098(6) 0.074(5) 0.005(5) 0.000(5) 0.001(5)
C54B 0.093(8) 0.101(8) 0.068(6) -0.003(6) 0.001(6) -0.013(7)

loop_
_atom_type_symbol
_atom_type_description
_atom_type_scat_dispersion_real
_atom_type_scat_dispersion_imag
_atom_type_scat_source
C C 0.0033 0.0016 'International Tables Vol C Tables 4.2.6.8 and 6.1.1.4'
H H 0.0000 0.0000 'International Tables Vol C Tables 4.2.6.8 and 6.1.1.4'
N N 0.0061 0.0033 'International Tables Vol C Tables 4.2.6.8 and 6.1.1.4'
O O 0.0106 0.0060 'International Tables Vol C Tables 4.2.6.8 and 6.1.1.4'
F F 0.0171 0.0103 'International Tables Vol C Tables 4.2.6.8 and 6.1.1.4'
S S 0.1246 0.1234 'International Tables Vol C Tables 4.2.6.8 and 6.1.1.4'
Fe Fe 0.3463 0.8444 'International Tables Vol C Tables 4.2.6.8 and 6.1.1.4'

loop_
_geom_angle_atom_site_label_1
_geom_angle_atom_site_label_2
_geom_angle_atom_site_label_3
_geom_angle
N4 Fe1 N2 101.95(8)
N4 Fe1 N6 95.14(8)
N2 Fe1 N6 159.04(8)
N4 Fe1 O1 93.6(2)
N2 Fe1 O1 98.86(17)
N6 Fe1 O1 92.0(2)
N4 Fe1 O1B 99.1(9)
N2 Fe1 O1B 96.1(5)
N6 Fe1 O1B 93.0(7)
O1 Fe1 O1B 5.7(10)
N4 Fe1 N7 169.27(9)
N2 Fe1 N7 87.65(8)
N6 Fe1 N7 74.49(8)
O1 Fe1 N7 89.5(3)
O1B Fe1 N7 84.4(9)
N4 Fe1 N1 78.31(8)
N2 Fe1 N1 76.18(8)
N6 Fe1 N1 95.77(8)
O1 Fe1 N1 169.3(3)
O1B Fe1 N1 171.0(8)
N7 Fe1 N1 99.66(7)
C1 N1 C14 110.7(2)
C1 N1 C2 110.71(19)
C14 N1 C2 109.3(2)
C1 N1 Fe1 115.89(16)
C14 N1 Fe1 106.17(14)
C2 N1 Fe1 103.75(14)
C3 N2 C6 105.96(19)
C3 N2 Fe1 113.24(15)
C6 N2 Fe1 140.66(15)
C7 N3 C8 124.1(7)
C7 N3 C8B 125.4(7)
C8 N3 C8B 4.2(11)
C7 N3 H3 124(3)
C8 N3 H3 112(3)
C8B N3 H3 111(3)
C15 N4 C18 105.6(2)
C15 N4 Fe1 113.06(16)
C18 N4 Fe1 138.00(18)
C19 N5 C20B 122.3(6)
C19 N5 C20 124.3(6)
C20B N5 C20 2.8(12)
C19 N5 H5 117(3)
C20B N5 H5 119(3)
C20 N5 H5 116(3)
N1 C1 H1A 109.5
N1 C1 H1B 109.5
H1A C1 H1B 109.5
N1 C1 H1C 109.5
H1A C1 H1C 109.5
H1B C1 H1C 109.5
C3 C2 N1 108.33(19)
C3 C2 H2A 110.0
N1 C2 H2A 110.0
C3 C2 H2B 110.0
N1 C2 H2B 110.0
H2A C2 H2B 108.4
N2 C3 C4 111.2(2)
N2 C3 C2 119.7(2)
C4 C3 C2 129.2(2)
C5 C4 C3 106.8(2)
C5 C4 H4A 126.6
C3 C4 H4A 126.6
C4 C5 C6 106.4(2)
C4 C5 H5A 126.8
C6 C5 H5A 126.8
N2 C6 C7 120.2(2)
N2 C6 C5 109.7(2)
C7 C6 C5 130.1(2)
N3 C7 C6 126.3(2)
N3 C7 H7A 116.8
C6 C7 H7A 116.8
N3 C8 C9 106.2(9)
N3 C8 C13 114.4(11)
C9 C8 C13 111.7(8)
N3 C8 H8A 108.1
C9 C8 H8A 108.1
C13 C8 H8A 108.1
C8 C9 C10 110.8(6)
C8 C9 H9A 109.5
C10 C9 H9A 109.5
C8 C9 H9B 109.5
C10 C9 H9B 109.5
H9A C9 H9B 108.1
C11 C10 C9 110.5(7)
C11 C10 H10A 109.5
C9 C10 H10A 109.5
C11 C10 H10B 109.5
C9 C10 H10B 109.5
H10A C10 H10B 108.1
C12 C11 C10 111.2(7)
C12 C11 H11A 109.4
C10 C11 H11A 109.4
C12 C11 H11B 109.4
C10 C11 H11B 109.4
H11A C11 H11B 108.0
C11 C12 C13 111.7(7)
C11 C12 H12A 109.3
C13 C12 H12A 109.3
C11 C12 H12B 109.3
C13 C12 H12B 109.3
H12A C12 H12B 107.9
C8 C13 C12 111.9(7)
C8 C13 H13A 109.2
C12 C13 H13A 109.2
C8 C13 H13B 109.2
C12 C13 H13B 109.2
H13A C13 H13B 107.9
N3 C8B C9B 114.3(11)
N3 C8B C13B 104.0(11)
C9B C8B C13B 111.4(8)
N3 C8B H8B 109.0
C9B C8B H8B 109.0
C13B C8B H8B 109.0
C8B C9B C10B 110.5(7)
C8B C9B H9C 109.5
C10B C9B H9C 109.5
C8B C9B H9D 109.5
C10B C9B H9D 109.5
H9C C9B H9D 108.1
C11B C10B C9B 110.9(7)
C11B C10B H10C 109.4
C9B C10B H10C 109.4
C11B C10B H10D 109.4
C9B C10B H10D 109.4
H10C C10B H10D 108.0
C12B C11B C10B 111.3(8)
C12B C11B H11C 109.4
C10B C11B H11C 109.4
C12B C11B H11D 109.4
C10B C11B H11D 109.4
H11C C11B H11D 108.0
C11B C12B C13B 110.8(7)
C11B C12B H12C 109.5
C13B C12B H12C 109.5
C11B C12B H12D 109.5
C13B C12B H12D 109.5
H12C C12B H12D 108.1
C8B C13B C12B 110.7(7)
C8B C13B H13C 109.5
C12B C13B H13C 109.5
C8B C13B H13D 109.5
C12B C13B H13D 109.5
H13C C13B H13D 108.1
N1 C14 C15 112.2(2)
N1 C14 H14A 109.2
C15 C14 H14A 109.2
N1 C14 H14B 109.2
C15 C14 H14B 109.2
H14A C14 H14B 107.9
N4 C15 C16 111.8(2)
N4 C15 C14 121.3(2)
C16 C15 C14 126.7(2)
C17 C16 C15 106.2(2)
C17 C16 H16 126.9
C15 C16 H16 126.9
C16 C17 C18 107.5(2)
C16 C17 H17 126.3
C18 C17 H17 126.3
C19 C18 N4 120.7(2)
C19 C18 C17 130.3(2)
N4 C18 C17 108.8(2)
N5 C19 C18 125.7(3)
N5 C19 H19 117.1
C18 C19 H19 117.1
N5 C20 C25 112.0(8)
N5 C20 C21 111.7(8)
C25 C20 C21 111.0(7)
N5 C20 H20A 107.3
C25 C20 H20A 107.3
C21 C20 H20A 107.3
C20 C21 C22 109.8(6)
C20 C21 H21A 109.7
C22 C21 H21A 109.7
C20 C21 H21B 109.7
C22 C21 H21B 109.7
H21A C21 H21B 108.2
C23 C22 C21 111.4(7)
C23 C22 H22A 109.3
C21 C22 H22A 109.3
C23 C22 H22B 109.3
C21 C22 H22B 109.3
H22A C22 H22B 108.0
C24 C23 C22 111.1(7)
C24 C23 H23A 109.4
C22 C23 H23A 109.4
C24 C23 H23B 109.4
C22 C23 H23B 109.4
H23A C23 H23B 108.0
C23 C24 C25 112.0(6)
C23 C24 H24A 109.2
C25 C24 H24A 109.2
C23 C24 H24B 109.2
C25 C24 H24B 109.2
H24A C24 H24B 107.9
C20 C25 C24 111.3(6)
C20 C25 H25A 109.4
C24 C25 H25A 109.4
C20 C25 H25B 109.4
C24 C25 H25B 109.4
H25A C25 H25B 108.0
N5 C20B C25B 110.1(9)
N5 C20B C21B 107.0(7)
C25B C20B C21B 111.6(8)
N5 C20B H20B 109.3
C25B C20B H20B 109.3
C21B C20B H20B 109.3
C20B C21B C22B 110.3(6)
C20B C21B H21C 109.6
C22B C21B H21C 109.6
C20B C21B H21D 109.6
C22B C21B H21D 109.6
H21C C21B H21D 108.1
C23B C22B C21B 110.3(7)
C23B C22B H22C 109.6
C21B C22B H22C 109.6
C23B C22B H22D 109.6
C21B C22B H22D 109.6
H22C C22B H22D 108.1
C24B C23B C22B 112.7(7)
C24B C23B H23C 109.1
C22B C23B H23C 109.1
C24B C23B H23D 109.1
C22B C23B H23D 109.1
H23C C23B H23D 107.8
C23B C24B C25B 112.8(7)
C23B C24B H24C 109.0
C25B C24B H24C 109.0
C23B C24B H24D 109.0
C25B C24B H24D 109.0
H24C C24B H24D 107.8
C20B C25B C24B 109.5(7)
C20B C25B H25C 109.8
C24B C25B H25C 109.8
C20B C25B H25D 109.8
C24B C25B H25D 109.8
H25C C25B H25D 108.2
C30 N6 C34 118.5(2)
C30 N6 Fe1 124.86(18)
C34 N6 Fe1 116.42(16)
C39 N7 C35 118.0(2)
C39 N7 Fe1 124.73(19)
C35 N7 Fe1 116.62(17)
N6 C30 C31 123.6(3)
N6 C30 H30 118.2
C31 C30 H30 118.2
C32 C31 C30 118.1(3)
C32 C31 H31 121.0
C30 C31 H31 121.0
C31 C32 C33 119.4(3)
C31 C32 H32 120.3
C33 C32 H32 120.3
C32 C33 C34 119.6(3)
C32 C33 H33 120.2
C34 C33 H33 120.2
N6 C34 C33 120.8(3)
N6 C34 C35 116.5(2)
C33 C34 C35 122.8(2)
N7 C35 C36 122.3(3)
N7 C35 C34 115.5(2)
C36 C35 C34 122.2(2)
C35 C36 C37 118.6(3)
C35 C36 H36 120.7
C37 C36 H36 120.7
C38 C37 C36 118.9(3)
C38 C37 H37 120.6
C36 C37 H37 120.6
C39 C38 C37 119.2(3)
C39 C38 H38 120.4
C37 C38 H38 120.4
N7 C39 C38 122.9(3)
N7 C39 H39 118.6
C38 C39 H39 118.6
S1 O1 Fe1 132.1(5)
O2 S1 O1 112.8(3)
O2 S1 O3 121.5(3)
O1 S1 O3 116.5(4)
O2 S1 C40 109.2(3)
O1 S1 C40 103.0(3)
O3 S1 C40 88.6(4)
F1 C40 F2 106.2(5)
F1 C40 F3 115.6(5)
F2 C40 F3 108.9(5)
F1 C40 S1 110.9(4)
F2 C40 S1 111.4(4)
F3 C40 S1 103.8(4)
S1B O1B Fe1 155.9(13)
O2B S1B O1B 126.9(9)
O2B S1B C40B 116.8(9)
O1B S1B C40B 113.4(10)
F2B C40B F1B 112(2)
F2B C40B F3B 113(2)
F1B C40B F3B 105.2(19)
F2B C40B S1B 122.0(16)
F1B C40B S1B 108.6(14)
F3B C40B S1B 94.3(14)
O6B S2 O5 98.0(13)
O6B S2 O5B 117.3(8)
O5 S2 O5B 21.5(10)
O6B S2 O4B 114.7(10)
O5 S2 O4B 120.7(15)
O5B S2 O4B 114.9(10)
O6B S2 O4 124.8(16)
O5 S2 O4 116.6(6)
O5B S2 O4 107.5(14)
O4B S2 O4 10.2(19)
O6B S2 O6 16.5(16)
O5 S2 O6 114.5(5)
O5B S2 O6 133.5(13)
O4B S2 O6 103.6(14)
O4 S2 O6 113.2(5)
O6B S2 C50 107.1(14)
O5 S2 C50 108.4(8)
O5B S2 C50 92.4(12)
O4B S2 C50 107.1(17)
O4 S2 C50 101.2(9)
O6 S2 C50 100.5(6)
F5 C50 F4 110.5(5)
F5 C50 F4B 114.6(12)
F4 C50 F4B 14.2(11)
F5 C50 F6 109.0(5)
F4 C50 F6 107.0(5)
F4B C50 F6 93.0(9)
F5 C50 F6B 83.7(7)
F4 C50 F6B 120.3(10)
F4B C50 F6B 106.6(7)
F6 C50 F6B 25.5(7)
F5 C50 F5B 20.4(7)
F4 C50 F5B 98.0(9)
F4B C50 F5B 106.1(6)
F6 C50 F5B 129.1(7)
F6B C50 F5B 103.9(6)
F5 C50 S2 114.3(5)
F4 C50 S2 109.0(5)
F4B C50 S2 116.5(11)
F6 C50 S2 106.8(6)
F6B C50 S2 116.8(7)
F5B C50 S2 105.7(7)
O50 C52 C51 111.6(10)
O50 C52 H52A 109.3
C51 C52 H52A 109.3
O50 C52 H52B 109.3
C51 C52 H52B 109.3
H52A C52 H52B 108.0
C52 O50 C53 111.2(10)
C54 C53 O50 109.7(8)
C54 C53 H53A 109.7
O50 C53 H53A 109.7
C54 C53 H53B 109.7
O50 C53 H53B 109.7
H53A C53 H53B 108.2
C52B C51B H51D 109.5
C52B C51B H51E 109.5
H51D C51B H51E 109.5
C52B C51B H51F 109.5
H51D C51B H51F 109.5
H51E C51B H51F 109.5
O50B C52B C51B 97.3(15)
O50B C52B H52C 112.3
C51B C52B H52C 112.3
O50B C52B H52D 112.3
C51B C52B H52D 112.3
H52C C52B H52D 109.9
C53B O50B C52B 115.5(17)
O50B C53B C54B 112.2(15)
O50B C53B H53C 109.2
C54B C53B H53C 109.2
O50B C53B H53D 109.2
C54B C53B H53D 109.2
H53C C53B H53D 107.9
C53B C54B H54D 109.5
C53B C54B H54E 109.5
H54D C54B H54E 109.5
C53B C54B H54F 109.5
H54D C54B H54F 109.5
H54E C54B H54F 109.5

loop_
_geom_bond_atom_site_label_1
_geom_bond_atom_site_label_2
_geom_bond_distance
Fe1 N4 2.107(2)
Fe1 N2 2.1436(19)
Fe1 N6 2.190(2)
Fe1 O1 2.202(3)
Fe1 O1B 2.205(8)
Fe1 N7 2.208(2)
Fe1 N1 2.2693(19)
N1 C1 1.471(3)
N1 C14 1.484(3)
N1 C2 1.493(3)
N2 C3 1.338(3)
N2 C6 1.387(3)
N3 C7 1.303(3)
N3 C8 1.465(6)
N3 C8B 1.466(6)
N3 H3 0.73(3)
N4 C15 1.336(3)
N4 C18 1.402(3)
N5 C19 1.312(4)
N5 C20B 1.476(7)
N5 C20 1.480(6)
N5 H5 0.86(4)
C1 H1A 0.9800
C1 H1B 0.9800
C1 H1C 0.9800
C2 C3 1.489(3)
C2 H2A 0.9900
C2 H2B 0.9900
C3 C4 1.408(3)
C4 C5 1.372(4)
C4 H4A 0.9500
C5 C6 1.410(3)
C5 H5A 0.9500
C6 C7 1.394(3)
C7 H7A 0.9500
C8 C9 1.519(7)
C8 C13 1.525(7)
C8 H8A 1.0000
C9 C10 1.538(7)
C9 H9A 0.9900
C9 H9B 0.9900
C10 C11 1.529(9)
C10 H10A 0.9900
C10 H10B 0.9900
C11 C12 1.502(8)
C11 H11A 0.9900
C11 H11B 0.9900
C12 C13 1.531(7)
C12 H12A 0.9900
C12 H12B 0.9900
C13 H13A 0.9900
C13 H13B 0.9900
C8B C9B 1.519(8)
C8B C13B 1.530(7)
C8B H8B 1.0000
C9B C10B 1.537(7)
C9B H9C 0.9900
C9B H9D 0.9900
C10B C11B 1.525(9)
C10B H10C 0.9900
C10B H10D 0.9900
C11B C12B 1.505(9)
C11B H11C 0.9900
C11B H11D 0.9900
C12B C13B 1.537(8)
C12B H12C 0.9900
C12B H12D 0.9900
C13B H13C 0.9900
C13B H13D 0.9900
C14 C15 1.492(3)
C14 H14A 0.9900
C14 H14B 0.9900
C15 C16 1.404(4)
C16 C17 1.366(4)
C16 H16 0.9500
C17 C18 1.408(4)
C17 H17 0.9500
C18 C19 1.385(4)
C19 H19 0.9500
C20 C25 1.493(8)
C20 C21 1.529(8)
C20 H20A 1.0000
C21 C22 1.535(8)
C21 H21A 0.9900
C21 H21B 0.9900
C22 C23 1.514(10)
C22 H22A 0.9900
C22 H22B 0.9900
C23 C24 1.474(9)
C23 H23A 0.9900
C23 H23B 0.9900
C24 C25 1.547(8)
C24 H24A 0.9900
C24 H24B 0.9900
C25 H25A 0.9900
C25 H25B 0.9900
C20B C25B 1.493(9)
C20B C21B 1.525(7)
C20B H20B 1.0000
C21B C22B 1.533(8)
C21B H21C 0.9900
C21B H21D 0.9900
C22B C23B 1.525(10)
C22B H22C 0.9900
C22B H22D 0.9900
C23B C24B 1.467(10)
C23B H23C 0.9900
C23B H23D 0.9900
C24B C25B 1.553(8)
C24B H24C 0.9900
C24B H24D 0.9900
C25B H25C 0.9900
C25B H25D 0.9900
N6 C30 1.333(3)
N6 C34 1.352(3)
N7 C39 1.338(4)
N7 C35 1.346(3)
C30 C31 1.382(4)
C30 H30 0.9500
C31 C32 1.372(5)
C31 H31 0.9500
C32 C33 1.379(4)
C32 H32 0.9500
C33 C34 1.394(4)
C33 H33 0.9500
C34 C35 1.475(4)
C35 C36 1.381(4)
C36 C37 1.387(5)
C36 H36 0.9500
C37 C38 1.377(5)
C37 H37 0.9500
C38 C39 1.369(4)
C38 H38 0.9500
C39 H39 0.9500
O1 S1 1.483(6)
S1 O2 1.378(3)
S1 O3 1.529(6)
S1 C40 1.744(5)
C40 F1 1.329(6)
C40 F2 1.351(7)
C40 F3 1.481(8)
O1B S1B 1.437(8)
S1B O2B 1.359(8)
S1B C40B 1.705(10)
C40B F2B 1.14(2)
C40B F1B 1.39(3)
C40B F3B 1.55(3)
S2 O6B 1.414(7)
S2 O5 1.425(5)
S2 O5B 1.427(7)
S2 O4B 1.435(7)
S2 O4 1.436(4)
S2 O6 1.437(4)
S2 C50 1.806(4)
C50 F5 1.311(6)
C50 F4 1.323(5)
C50 F4B 1.327(7)
C50 F6 1.330(5)
C50 F6B 1.338(7)
C50 F5B 1.364(6)
C51 C52 1.471(12)
C51 H51A 0.9800
C51 H51B 0.9800
C51 H51C 0.9800
C52 O50 1.411(10)
C52 H52A 0.9900
C52 H52B 0.9900
O50 C53 1.430(10)
C53 C54 1.429(10)
C53 H53A 0.9900
C53 H53B 0.9900
C54 H54A 0.9800
C54 H54B 0.9800
C54 H54C 0.9800
C51B C52B 1.475(16)
C51B H51D 0.9800
C51B H51E 0.9800
C51B H51F 0.9800
C52B O50B 1.461(15)
C52B H52C 0.9900
C52B H52D 0.9900
O50B C53B 1.406(15)
C53B C54B 1.474(15)
C53B H53C 0.9900
C53B H53D 0.9900
C54B H54D 0.9800
C54B H54E 0.9800
C54B H54F 0.9800

loop_
_geom_hbond_atom_site_label_D
_geom_hbond_atom_site_label_H
_geom_hbond_atom_site_label_A
_geom_hbond_distance_DH
_geom_hbond_distance_HA
_geom_hbond_distance_DA
_geom_hbond_angle_DHA
_geom_hbond_site_symmetry_A
N3 H3 O4B 0.73(3) 2.13(4) 2.85(2) 168(4) .
N3 H3 O4 0.73(3) 2.29(4) 2.991(10) 162(4) .
N5 H5 O6 0.86(4) 2.17(5) 3.011(11) 164(4) 3_556
N5 H5 O6B 0.86(4) 2.12(5) 2.98(2) 173(4) 3_556
